data_4515520
loop_
_publ_author_name
'Bagchi, Vivek'
'Kalra, Anshika'
'Das, Purak'
'Paraskevopoulou, Patrina'
'Gorla, Saidulu'
'Ai, Lin'
'Wang, Qiuwen'
'Mohapatra, Sudip'
'Choudhury, Amitava'
'Sun, Zhicheng'
'Cundari, Thomas R.'
'Stavropoulos, Pericles'

_publ_section_title
;
 Comparative Nitrene-Transfer Chemistry to Olefinic Substrates Mediated by
 a Library of Anionic Mn(II) Triphenylamido-Amine Reagents and M(II)
 Congeners (M = Fe, Co, Ni) Favoring Aromatic over Aliphatic Alkenes
;
_journal_issue 10
_journal_name_full 'ACS Catalysis'
_journal_page_first 9183
_journal_paper_doi 10.1021/acscatal.8b01941
_journal_volume 8
_journal_year 2018
_chemical_formula_sum 'C53 H47.5 F9 K Mn N4.5 O6.5'
_chemical_formula_weight 1116.49
_space_group_IT_number 14
_space_group_name_Hall '-P 2yn'
_space_group_name_H-M_alt 'P 1 21/n 1'
_symmetry_cell_setting monoclinic
_symmetry_space_group_name_Hall '-P 2yn'
_symmetry_space_group_name_H-M 'P 1 21/n 1'
_atom_sites_solution_hydrogens geom
_atom_sites_solution_primary direct
_atom_sites_solution_secondary difmap
_audit_creation_method SHELXL-97
_cell_angle_alpha 90.00
_cell_angle_beta 101.457(2)
_cell_angle_gamma 90.00
_cell_formula_units_Z 4
_cell_length_a 12.3883(15)
_cell_length_b 18.995(2)
_cell_length_c 21.656(3)
_cell_measurement_reflns_used 7145
_cell_measurement_temperature 137(2)
_cell_measurement_theta_max 25.48
_cell_measurement_theta_min 2.20
_cell_volume 4994.5(11)
_computing_cell_refinement 'Bruker SAINT'
_computing_data_collection 'Bruker APEX2'
_computing_data_reduction 'Bruker SAINT'
_computing_molecular_graphics 'Bruker SHELXTL'
_computing_publication_material 'Bruker SHELXTL'
_computing_structure_refinement 'SHELXL-97 (Sheldrick, 2008)'
_computing_structure_solution 'SHELXS-97 (Sheldrick, 2008)'
_diffrn_ambient_temperature 137(2)
_diffrn_measured_fraction_theta_full 0.989
_diffrn_measured_fraction_theta_max 0.989
_diffrn_measurement_device_type 'Bruker APEX-II CCD'
_diffrn_measurement_method 'phi and omega scans'
_diffrn_radiation_monochromator graphite
_diffrn_radiation_source 'fine-focus sealed tube'
_diffrn_radiation_type MoK\a
_diffrn_radiation_wavelength 0.71073
_diffrn_reflns_av_R_equivalents 0.1492
_diffrn_reflns_av_sigmaI/netI 0.1297
_diffrn_reflns_limit_h_max 16
_diffrn_reflns_limit_h_min -16
_diffrn_reflns_limit_k_max 25
_diffrn_reflns_limit_k_min -25
_diffrn_reflns_limit_l_max 28
_diffrn_reflns_limit_l_min -28
_diffrn_reflns_number 61014
_diffrn_reflns_theta_full 28.33
_diffrn_reflns_theta_max 28.33
_diffrn_reflns_theta_min 1.44
_exptl_absorpt_coefficient_mu 0.438
_exptl_absorpt_correction_T_max 0.9805
_exptl_absorpt_correction_T_min 0.9372
_exptl_absorpt_correction_type multi-scan
_exptl_absorpt_process_details '(SADABS; Sheldrick, 2003)'
_exptl_crystal_colour colorless
_exptl_crystal_density_diffrn 1.485
_exptl_crystal_density_method 'not measured'
_exptl_crystal_description plate
_exptl_crystal_F_000 2296
_exptl_crystal_size_max 0.15
_exptl_crystal_size_mid 0.13
_exptl_crystal_size_min 0.05
_refine_diff_density_max 0.654
_refine_diff_density_min -0.629
_refine_diff_density_rms 0.100
_refine_ls_extinction_method none
_refine_ls_goodness_of_fit_ref 1.028
_refine_ls_hydrogen_treatment constr
_refine_ls_matrix_type full
_refine_ls_number_parameters 703
_refine_ls_number_reflns 12335
_refine_ls_number_restraints 0
_refine_ls_restrained_S_all 1.028
_refine_ls_R_factor_all 0.1737
_refine_ls_R_factor_gt 0.0917
_refine_ls_shift/su_max 0.000
_refine_ls_shift/su_mean 0.000
_refine_ls_structure_factor_coef Fsqd
_refine_ls_weighting_details 'calc w=1/[\s^2^(Fo^2^)+(0.0476P)^2^+18.1516P] where P=(Fo^2^+2Fc^2^)/3'
_refine_ls_weighting_scheme calc
_refine_ls_wR_factor_gt 0.1762
_refine_ls_wR_factor_ref 0.2119
_reflns_number_gt 6453
_reflns_number_total 12335
_reflns_threshold_expression >2sigma(I)
_cod_data_source_file cs8b01941_si_019.cif
_cod_data_source_block 15L15Mn
_cod_depositor_comments
;
The following automatic conversions were performed:

data item '_symmetry_cell_setting' value 'Monoclinic' was changed to
'monoclinic' in accordance with the
/home/data/users/saulius/crontab/automatic-downloads/current/ACS/lib/dictionaries/cif_core.dic
dictionary named 'cif_core.dic' version 2.4.2 last updated on
2011-04-26.

Automatic conversion script
Id: cif_fix_values 6909 2019-04-08 15:41:33Z antanas 
;
_cod_original_sg_symbol_H-M P2(1)/n
_cod_original_formula_sum 'C53 H47.50 F9 K Mn N4.50 O6.50'
_cod_database_code 4515520

loop_
_symmetry_equiv_pos_as_xyz
'x, y, z'
'-x+1/2, y+1/2, -z+1/2'
'-x, -y, -z'
'x-1/2, -y-1/2, z-1/2'

loop_
_atom_site_label
_atom_site_type_symbol
_atom_site_fract_x
_atom_site_fract_y
_atom_site_fract_z
_atom_site_U_iso_or_equiv
_atom_site_adp_type
_atom_site_occupancy
_atom_site_symmetry_multiplicity
_atom_site_calc_flag
_atom_site_refinement_flags
_atom_site_disorder_assembly
_atom_site_disorder_group
Mn1 Mn 0.03520(6) 0.19634(4) 0.29549(4) 0.02205(18) Uani 1 1 d . . .
N1 N 0.0053(3) 0.2390(2) 0.1877(2) 0.0243(9) Uani 1 1 d . . .
C1 C 0.0330(4) 0.3131(3) 0.1963(3) 0.0304(12) Uani 1 1 d . . .
C2 C 0.1135(4) 0.3314(3) 0.2484(3) 0.0294(12) Uani 1 1 d . . .
C3 C 0.1393(5) 0.4031(3) 0.2595(3) 0.0355(14) Uani 1 1 d . . .
H3A H 0.1938 0.4169 0.2948 0.043 Uiso 1 1 calc R . .
C4 C 0.0845(5) 0.4530(3) 0.2187(3) 0.0441(16) Uani 1 1 d . . .
H4A H 0.1032 0.5012 0.2258 0.053 Uiso 1 1 calc R . .
C5 C 0.0046(6) 0.4352(3) 0.1685(4) 0.0532(19) Uani 1 1 d . . .
H5A H -0.0329 0.4707 0.1415 0.064 Uiso 1 1 calc R . .
C6 C -0.0219(5) 0.3643(3) 0.1570(3) 0.0419(15) Uani 1 1 d . . .
H6A H -0.0777 0.3514 0.1221 0.050 Uiso 1 1 calc R . .
N2 N 0.1595(3) 0.2759(2) 0.2898(2) 0.0256(10) Uani 1 1 d . . .
C7 C 0.2666(4) 0.2801(3) 0.3144(3) 0.0292(12) Uani 1 1 d . . .
O1 O 0.3332(3) 0.3262(2) 0.3084(2) 0.0402(10) Uani 1 1 d . . .
C8 C 0.3161(4) 0.2157(3) 0.3534(3) 0.0295(12) Uani 1 1 d . . .
C9 C 0.3714(5) 0.2440(3) 0.4188(3) 0.0381(14) Uani 1 1 d . . .
F1 F 0.4681(3) 0.27621(18) 0.41933(17) 0.0457(9) Uani 1 1 d . . .
F2 F 0.3931(3) 0.1928(2) 0.46291(16) 0.0512(10) Uani 1 1 d . . .
F3 F 0.3082(3) 0.29055(19) 0.44070(17) 0.0479(9) Uani 1 1 d . . .
C10 C 0.3968(4) 0.1807(3) 0.3189(3) 0.0292(12) Uani 1 1 d . . .
C11 C 0.4952(4) 0.1493(3) 0.3507(3) 0.0383(14) Uani 1 1 d . . .
H11A H 0.5130 0.1497 0.3954 0.046 Uiso 1 1 calc R . .
C12 C 0.5667(5) 0.1175(3) 0.3164(3) 0.0436(16) Uani 1 1 d . . .
H12A H 0.6337 0.0971 0.3380 0.052 Uiso 1 1 calc R . .
C13 C 0.5403(5) 0.1156(3) 0.2514(3) 0.0419(16) Uani 1 1 d . . .
H13A H 0.5881 0.0930 0.2283 0.050 Uiso 1 1 calc R . .
C14 C 0.4444(5) 0.1464(3) 0.2201(3) 0.0399(15) Uani 1 1 d . . .
H14A H 0.4270 0.1462 0.1753 0.048 Uiso 1 1 calc R . .
C15 C 0.3731(4) 0.1778(3) 0.2537(3) 0.0343(14) Uani 1 1 d . . .
H15A H 0.3062 0.1978 0.2315 0.041 Uiso 1 1 calc R . .
O2 O 0.2288(3) 0.16963(19) 0.36357(18) 0.0312(9) Uani 1 1 d . . .
C16 C 0.2585(5) 0.0964(3) 0.3742(3) 0.0448(16) Uani 1 1 d . . .
H16A H 0.1940 0.0697 0.3807 0.067 Uiso 1 1 calc R . .
H16B H 0.3175 0.0922 0.4115 0.067 Uiso 1 1 calc R . .
H16C H 0.2840 0.0777 0.3374 0.067 Uiso 1 1 calc R . .
C17 C 0.0785(4) 0.1962(3) 0.1592(2) 0.0258(11) Uani 1 1 d . . .
C18 C 0.0953(4) 0.1265(3) 0.1821(3) 0.0262(12) Uani 1 1 d . . .
C19 C 0.1616(5) 0.0824(3) 0.1532(3) 0.0369(14) Uani 1 1 d . . .
H19A H 0.1747 0.0353 0.1675 0.044 Uiso 1 1 calc R . .
C20 C 0.2077(5) 0.1064(3) 0.1047(3) 0.0413(15) Uani 1 1 d . . .
H20A H 0.2506 0.0753 0.0851 0.050 Uiso 1 1 calc R . .
C21 C 0.1928(5) 0.1752(3) 0.0836(3) 0.0410(15) Uani 1 1 d . . .
H21A H 0.2264 0.1915 0.0505 0.049 Uiso 1 1 calc R . .
C22 C 0.1283(4) 0.2201(3) 0.1116(3) 0.0329(13) Uani 1 1 d . . .
H22A H 0.1183 0.2675 0.0978 0.040 Uiso 1 1 calc R . .
N3 N 0.0524(3) 0.1082(2) 0.2353(2) 0.0250(10) Uani 1 1 d . . .
C23 C 0.0095(4) 0.0440(3) 0.2373(3) 0.0270(12) Uani 1 1 d . . .
O3 O -0.0029(3) -0.00269(19) 0.19662(18) 0.0356(9) Uani 1 1 d . . .
C24 C -0.0350(4) 0.0265(3) 0.2978(3) 0.0273(12) Uani 1 1 d . . .
C25 C -0.1613(5) 0.0214(3) 0.2767(3) 0.0385(15) Uani 1 1 d . . .
F4 F -0.2005(3) 0.07603(18) 0.24010(19) 0.0497(10) Uani 1 1 d . . .
F5 F -0.1931(3) -0.03721(18) 0.24372(18) 0.0480(9) Uani 1 1 d . . .
F6 F -0.2139(3) 0.02122(18) 0.32524(18) 0.0467(9) Uani 1 1 d . . .
C26 C 0.0154(5) -0.0428(3) 0.3262(3) 0.0323(13) Uani 1 1 d . . .
C27 C 0.1217(4) -0.0607(3) 0.3194(3) 0.0316(13) Uani 1 1 d . . .
H27A H 0.1611 -0.0302 0.2970 0.038 Uiso 1 1 calc R . .
C28 C 0.1701(5) -0.1225(3) 0.3448(3) 0.0393(15) Uani 1 1 d . . .
H28A H 0.2423 -0.1343 0.3396 0.047 Uiso 1 1 calc R . .
C29 C 0.1136(5) -0.1675(3) 0.3781(3) 0.0443(16) Uani 1 1 d . . .
H29A H 0.1466 -0.2100 0.3957 0.053 Uiso 1 1 calc R . .
C30 C 0.0100(5) -0.1495(3) 0.3850(3) 0.0475(17) Uani 1 1 d . . .
H30A H -0.0285 -0.1795 0.4083 0.057 Uiso 1 1 calc R . .
C31 C -0.0399(5) -0.0888(3) 0.3591(3) 0.0396(15) Uani 1 1 d . . .
H31A H -0.1128 -0.0782 0.3636 0.047 Uiso 1 1 calc R . .
O4 O -0.0125(3) 0.08509(18) 0.34027(17) 0.0283(8) Uani 1 1 d . . .
C32 C -0.0099(5) 0.0717(3) 0.4062(3) 0.0374(14) Uani 1 1 d . . .
H32A H -0.0327 0.0231 0.4116 0.056 Uiso 1 1 calc R . .
H32B H -0.0603 0.1041 0.4215 0.056 Uiso 1 1 calc R . .
H32C H 0.0651 0.0789 0.4303 0.056 Uiso 1 1 calc R . .
C33 C -0.1096(4) 0.2248(3) 0.1631(3) 0.0291(12) Uani 1 1 d . . .
C34 C -0.1801(4) 0.2296(3) 0.2070(2) 0.0251(11) Uani 1 1 d . . .
C35 C -0.2922(4) 0.2190(3) 0.1837(3) 0.0307(12) Uani 1 1 d . . .
H35A H -0.3429 0.2249 0.2109 0.037 Uiso 1 1 calc R . .
C36 C -0.3305(5) 0.2000(3) 0.1215(3) 0.0365(14) Uani 1 1 d . . .
H36A H -0.4071 0.1921 0.1069 0.044 Uiso 1 1 calc R . .
C37 C -0.2607(5) 0.1924(3) 0.0807(3) 0.0378(14) Uani 1 1 d . . .
H37A H -0.2878 0.1773 0.0387 0.045 Uiso 1 1 calc R . .
C38 C -0.1504(5) 0.2069(3) 0.1011(3) 0.0350(13) Uani 1 1 d . . .
H38A H -0.1020 0.2046 0.0722 0.042 Uiso 1 1 calc R . .
N4 N -0.1300(3) 0.2404(2) 0.2706(2) 0.0268(10) Uani 1 1 d . . .
C39 C -0.1868(4) 0.2708(3) 0.3085(3) 0.0269(12) Uani 1 1 d . . .
O5 O -0.2814(3) 0.2964(2) 0.29760(19) 0.0372(10) Uani 1 1 d . A .
C40 C -0.1252(4) 0.2792(3) 0.3776(3) 0.0272(12) Uani 1 1 d . . .
C41 C -0.1911(4) 0.2385(3) 0.4192(3) 0.0327(13) Uani 1 1 d . . .
F7 F -0.1393(3) 0.2336(2) 0.47909(16) 0.0470(9) Uani 1 1 d . . .
F8 F -0.2897(3) 0.2662(2) 0.42026(17) 0.0486(9) Uani 1 1 d . A .
F9 F -0.2087(3) 0.17245(17) 0.39825(17) 0.0430(9) Uani 1 1 d . . .
C42 C -0.1116(5) 0.3573(3) 0.3926(3) 0.0365(14) Uani 1 1 d . . .
C43 C -0.0618(5) 0.3974(3) 0.3534(3) 0.0417(15) Uani 1 1 d . . .
H43A H -0.0389 0.3757 0.3187 0.050 Uiso 1 1 calc R . .
C44 C -0.0443(7) 0.4685(4) 0.3635(4) 0.065(2) Uani 1 1 d . . .
H44A H -0.0097 0.4953 0.3359 0.078 Uiso 1 1 calc R . .
C45 C -0.0768(12) 0.5003(5) 0.4132(6) 0.142(6) Uani 1 1 d . . .
H45A H -0.0655 0.5494 0.4204 0.171 Uiso 1 1 calc R . .
C46 C -0.1262(13) 0.4607(5) 0.4529(7) 0.169(7) Uani 1 1 d . . .
H46A H -0.1494 0.4822 0.4877 0.203 Uiso 1 1 calc R . .
C47 C -0.1420(10) 0.3896(4) 0.4419(5) 0.112(4) Uani 1 1 d . . .
H47A H -0.1752 0.3625 0.4700 0.134 Uiso 1 1 calc R . .
O6 O -0.0204(3) 0.24312(19) 0.38554(16) 0.0266(8) Uani 1 1 d . . .
C48 C 0.0643(4) 0.2656(3) 0.4375(3) 0.0368(14) Uani 1 1 d . . .
H48A H 0.0301 0.2838 0.4714 0.055 Uiso 1 1 calc R . .
H48B H 0.1086 0.3027 0.4233 0.055 Uiso 1 1 calc R . .
H48C H 0.1117 0.2255 0.4532 0.055 Uiso 1 1 calc R . .
K1 K -0.45886(11) 0.36027(7) 0.31373(10) 0.0626(5) Uani 1 1 d . . .
O7 O -0.4241(9) 0.4174(5) 0.4404(4) 0.059(3) Uani 0.50 1 d P A -1
C49 C -0.4270(13) 0.4760(9) 0.4640(7) 0.051(4) Uani 0.50 1 d P A -1
C50 C -0.3572(19) 0.5320(10) 0.4445(9) 0.106(8) Uani 0.50 1 d P A -1
H50A H -0.3081 0.5113 0.4191 0.159 Uiso 0.50 1 calc PR A -1
H50B H -0.3132 0.5543 0.4819 0.159 Uiso 0.50 1 calc PR A -1
H50C H -0.4043 0.5674 0.4194 0.159 Uiso 0.50 1 calc PR A -1
N5 N -0.514(2) 0.500(2) 0.5066(15) 0.051(4) Uani 0.50 1 d P A -1
C51 C -0.5671(13) 0.4364(8) 0.5205(9) 0.064(4) Uani 0.50 1 d P A -1
H51A H -0.6212 0.4474 0.5466 0.095 Uiso 0.50 1 calc PR A -1
H51B H -0.5117 0.4040 0.5433 0.095 Uiso 0.50 1 calc PR A -1
H51C H -0.6045 0.4144 0.4811 0.095 Uiso 0.50 1 calc PR A -1
C52 C -0.4979(16) 0.5577(9) 0.5344(10) 0.083(6) Uani 0.50 1 d P A -1
H52A H -0.5564 0.5662 0.5580 0.125 Uiso 0.50 1 calc PR A -1
H52B H -0.4981 0.5955 0.5036 0.125 Uiso 0.50 1 calc PR A -1
H52C H -0.4265 0.5566 0.5636 0.125 Uiso 0.50 1 calc PR A -1
C53 C -0.0429(8) 0.5041(7) 0.0123(4) 0.105(4) Uani 1 1 d . . .
H53A H -0.0178 0.5187 0.0567 0.126 Uiso 1 1 calc R . .
H53B H -0.0795 0.4579 0.0126 0.126 Uiso 1 1 calc R . .
C54 C -0.1243(8) 0.5546(6) -0.0181(5) 0.103(3) Uani 1 1 d . . .
H54A H -0.1375 0.5515 -0.0646 0.124 Uiso 1 1 calc R . .
H54B H -0.1050 0.6036 -0.0045 0.124 Uiso 1 1 calc R . .
C55 C -0.2318(16) 0.5229(16) 0.0116(8) 0.36(2) Uani 1 1 d . . .
H55A H -0.2972 0.5518 -0.0035 0.537 Uiso 1 1 calc R . .
H55B H -0.2134 0.5246 0.0578 0.537 Uiso 1 1 calc R . .
H55C H -0.2468 0.4742 -0.0022 0.537 Uiso 1 1 calc R . .

loop_
_atom_site_aniso_label
_atom_site_aniso_U_11
_atom_site_aniso_U_22
_atom_site_aniso_U_33
_atom_site_aniso_U_23
_atom_site_aniso_U_13
_atom_site_aniso_U_12
Mn1 0.0160(4) 0.0223(4) 0.0290(4) 0.0001(3) 0.0073(3) -0.0002(3)
N1 0.022(2) 0.024(2) 0.029(2) 0.0011(19) 0.0096(19) 0.0001(18)
C1 0.029(3) 0.023(3) 0.045(3) 0.002(2) 0.021(3) 0.002(2)
C2 0.019(3) 0.030(3) 0.043(3) -0.001(3) 0.013(2) -0.001(2)
C3 0.028(3) 0.032(3) 0.050(4) -0.011(3) 0.016(3) -0.007(2)
C4 0.039(4) 0.021(3) 0.075(5) 0.008(3) 0.017(3) -0.001(3)
C5 0.060(5) 0.027(3) 0.071(5) 0.014(3) 0.009(4) 0.010(3)
C6 0.049(4) 0.031(3) 0.043(4) 0.007(3) 0.003(3) 0.004(3)
N2 0.016(2) 0.024(2) 0.037(3) -0.001(2) 0.0065(19) -0.0001(17)
C7 0.025(3) 0.025(3) 0.040(3) -0.006(2) 0.013(2) -0.004(2)
O1 0.022(2) 0.032(2) 0.069(3) 0.000(2) 0.014(2) -0.0081(17)
C8 0.019(3) 0.032(3) 0.038(3) -0.002(2) 0.006(2) -0.004(2)
C9 0.021(3) 0.052(4) 0.041(4) -0.005(3) 0.005(3) -0.005(3)
F1 0.0238(17) 0.054(2) 0.059(2) -0.0158(18) 0.0064(16) -0.0110(16)
F2 0.039(2) 0.070(3) 0.042(2) -0.001(2) 0.0021(17) -0.0030(19)
F3 0.0340(19) 0.061(2) 0.051(2) -0.0233(19) 0.0130(17) -0.0054(17)
C10 0.021(3) 0.025(3) 0.044(3) -0.006(2) 0.014(2) -0.006(2)
C11 0.017(3) 0.040(3) 0.055(4) -0.002(3) 0.002(3) 0.004(2)
C12 0.024(3) 0.039(4) 0.068(5) -0.004(3) 0.010(3) 0.002(3)
C13 0.023(3) 0.038(3) 0.068(5) -0.010(3) 0.016(3) -0.002(3)
C14 0.034(3) 0.044(4) 0.045(4) -0.008(3) 0.017(3) -0.008(3)
C15 0.022(3) 0.039(3) 0.045(4) -0.003(3) 0.015(3) -0.003(2)
O2 0.0205(18) 0.030(2) 0.044(2) 0.0030(18) 0.0089(17) -0.0033(16)
C16 0.028(3) 0.038(4) 0.065(5) 0.008(3) 0.003(3) -0.003(3)
C17 0.021(2) 0.022(3) 0.034(3) -0.006(2) 0.004(2) -0.003(2)
C18 0.019(2) 0.023(3) 0.038(3) -0.004(2) 0.007(2) -0.001(2)
C19 0.032(3) 0.034(3) 0.048(4) -0.013(3) 0.014(3) 0.004(3)
C20 0.032(3) 0.046(4) 0.051(4) -0.020(3) 0.021(3) -0.002(3)
C21 0.039(3) 0.046(4) 0.044(4) -0.009(3) 0.022(3) -0.008(3)
C22 0.028(3) 0.041(3) 0.033(3) -0.003(3) 0.012(2) -0.005(2)
N3 0.017(2) 0.024(2) 0.035(3) 0.0029(19) 0.0070(19) 0.0005(18)
C23 0.021(3) 0.022(3) 0.035(3) 0.002(2) -0.001(2) 0.002(2)
O3 0.041(2) 0.027(2) 0.038(2) -0.0032(18) 0.0045(19) -0.0034(17)
C24 0.021(3) 0.021(3) 0.039(3) 0.004(2) 0.002(2) 0.003(2)
C25 0.025(3) 0.030(3) 0.061(4) 0.002(3) 0.012(3) -0.004(2)
F4 0.0246(17) 0.041(2) 0.081(3) 0.0189(19) 0.0044(18) 0.0083(15)
F5 0.0268(18) 0.037(2) 0.076(3) -0.0085(18) 0.0010(18) -0.0099(15)
F6 0.0221(17) 0.043(2) 0.080(3) 0.0068(19) 0.0223(18) 0.0037(15)
C26 0.028(3) 0.026(3) 0.043(4) 0.004(3) 0.007(3) 0.003(2)
C27 0.024(3) 0.029(3) 0.044(4) 0.006(3) 0.009(3) 0.005(2)
C28 0.037(3) 0.035(3) 0.048(4) 0.004(3) 0.015(3) 0.014(3)
C29 0.050(4) 0.034(3) 0.051(4) 0.011(3) 0.015(3) 0.015(3)
C30 0.047(4) 0.034(3) 0.066(5) 0.016(3) 0.022(3) 0.004(3)
C31 0.027(3) 0.033(3) 0.061(4) 0.015(3) 0.016(3) 0.003(3)
O4 0.027(2) 0.0239(19) 0.035(2) -0.0003(16) 0.0092(17) -0.0007(15)
C32 0.045(4) 0.031(3) 0.039(4) -0.002(3) 0.016(3) -0.002(3)
C33 0.030(3) 0.023(3) 0.035(3) 0.004(2) 0.009(2) 0.001(2)
C34 0.021(3) 0.023(3) 0.030(3) 0.002(2) 0.002(2) 0.001(2)
C35 0.029(3) 0.028(3) 0.037(3) 0.001(2) 0.013(3) 0.004(2)
C36 0.022(3) 0.037(3) 0.046(4) 0.002(3) -0.003(3) 0.003(3)
C37 0.032(3) 0.047(4) 0.031(3) 0.000(3) -0.003(3) 0.004(3)
C38 0.031(3) 0.038(3) 0.036(3) 0.003(3) 0.009(3) 0.008(3)
N4 0.020(2) 0.029(2) 0.034(3) 0.000(2) 0.0110(19) 0.0014(18)
C39 0.024(3) 0.025(3) 0.033(3) 0.005(2) 0.010(2) 0.003(2)
O5 0.025(2) 0.043(2) 0.045(2) 0.002(2) 0.0107(18) 0.0099(18)
C40 0.022(3) 0.029(3) 0.032(3) -0.001(2) 0.008(2) 0.003(2)
C41 0.026(3) 0.041(3) 0.034(3) -0.003(3) 0.011(3) 0.000(3)
F7 0.039(2) 0.071(3) 0.034(2) 0.0058(18) 0.0145(16) -0.0073(18)
F8 0.0301(18) 0.064(2) 0.059(2) 0.0084(19) 0.0249(17) 0.0132(17)
F9 0.0367(19) 0.0354(19) 0.062(2) 0.0010(17) 0.0222(17) -0.0095(15)
C42 0.043(3) 0.032(3) 0.039(4) -0.005(3) 0.018(3) -0.001(3)
C43 0.049(4) 0.031(3) 0.048(4) 0.000(3) 0.019(3) 0.002(3)
C44 0.096(6) 0.036(4) 0.070(5) 0.002(4) 0.035(5) -0.012(4)
C45 0.265(16) 0.030(5) 0.179(12) -0.025(6) 0.157(12) -0.017(7)
C46 0.305(19) 0.060(6) 0.205(14) -0.067(8) 0.203(14) -0.060(9)
C47 0.202(12) 0.046(5) 0.124(8) -0.036(5) 0.125(9) -0.035(6)
O6 0.0145(17) 0.032(2) 0.033(2) -0.0042(16) 0.0051(15) -0.0005(15)
C48 0.020(3) 0.057(4) 0.032(3) -0.010(3) 0.002(2) -0.004(3)
K1 0.0241(7) 0.0311(7) 0.1410(17) 0.0268(9) 0.0366(9) 0.0094(6)
O7 0.080(8) 0.050(6) 0.043(6) -0.002(5) 0.007(5) -0.017(6)
C49 0.047(9) 0.063(10) 0.033(8) 0.012(7) -0.017(7) -0.011(8)
C50 0.15(2) 0.086(15) 0.082(14) -0.004(11) 0.017(14) -0.064(14)
N5 0.050(15) 0.079(8) 0.036(13) -0.016(10) 0.038(7) -0.019(12)
C51 0.050(9) 0.056(10) 0.083(12) -0.007(9) 0.011(9) -0.011(8)
C52 0.074(13) 0.053(10) 0.105(16) -0.041(10) -0.027(12) 0.020(10)
C53 0.088(8) 0.183(11) 0.039(5) 0.003(6) -0.002(5) 0.058(8)
C54 0.089(8) 0.143(10) 0.073(7) -0.012(7) 0.004(6) 0.008(7)
C55 0.19(2) 0.75(6) 0.138(16) -0.14(2) 0.041(14) 0.10(3)

loop_
_atom_type_symbol
_atom_type_description
_atom_type_scat_dispersion_real
_atom_type_scat_dispersion_imag
_atom_type_scat_source
C C 0.0033 0.0016 'International Tables Vol C Tables 4.2.6.8 and 6.1.1.4'
H H 0.0000 0.0000 'International Tables Vol C Tables 4.2.6.8 and 6.1.1.4'
N N 0.0061 0.0033 'International Tables Vol C Tables 4.2.6.8 and 6.1.1.4'
O O 0.0106 0.0060 'International Tables Vol C Tables 4.2.6.8 and 6.1.1.4'
F F 0.0171 0.0103 'International Tables Vol C Tables 4.2.6.8 and 6.1.1.4'
Mn Mn 0.3368 0.7283 'International Tables Vol C Tables 4.2.6.8 and 6.1.1.4'
K K 0.2009 0.2494 'International Tables Vol C Tables 4.2.6.8 and 6.1.1.4'

loop_
_geom_angle_atom_site_label_1
_geom_angle_atom_site_label_2
_geom_angle_atom_site_label_3
_geom_angle
_geom_angle_site_symmetry_1
_geom_angle_site_symmetry_3
N3 Mn1 N4 110.45(16) . .
N3 Mn1 N2 110.34(16) . .
N4 Mn1 N2 111.05(16) . .
N3 Mn1 O6 150.35(14) . .
N4 Mn1 O6 69.31(14) . .
N2 Mn1 O6 96.38(14) . .
N3 Mn1 N1 72.10(15) . .
N4 Mn1 N1 71.16(15) . .
N2 Mn1 N1 71.84(15) . .
O6 Mn1 N1 130.75(13) . .
N3 Mn1 O4 68.31(14) . .
N4 Mn1 O4 98.12(14) . .
N2 Mn1 O4 148.33(14) . .
O6 Mn1 O4 82.24(12) . .
N1 Mn1 O4 131.81(13) . .
C33 N1 C17 113.2(4) . .
C33 N1 C1 114.9(4) . .
C17 N1 C1 116.6(4) . .
C33 N1 Mn1 104.0(3) . .
C17 N1 Mn1 103.5(3) . .
C1 N1 Mn1 102.3(3) . .
C6 C1 C2 120.6(5) . .
C6 C1 N1 121.9(5) . .
C2 C1 N1 117.3(5) . .
C1 C2 C3 118.8(5) . .
C1 C2 N2 117.2(5) . .
C3 C2 N2 123.9(5) . .
C4 C3 C2 119.2(6) . .
C4 C3 H3A 120.4 . .
C2 C3 H3A 120.4 . .
C5 C4 C3 122.0(6) . .
C5 C4 H4A 119.0 . .
C3 C4 H4A 119.0 . .
C4 C5 C6 119.3(6) . .
C4 C5 H5A 120.3 . .
C6 C5 H5A 120.3 . .
C1 C6 C5 120.0(6) . .
C1 C6 H6A 120.0 . .
C5 C6 H6A 120.0 . .
C7 N2 C2 116.7(4) . .
C7 N2 Mn1 132.7(4) . .
C2 N2 Mn1 110.4(3) . .
O1 C7 N2 129.7(5) . .
O1 C7 C8 114.9(5) . .
N2 C7 C8 115.3(4) . .
C7 O1 K1 147.4(4) . 1_655
O2 C8 C10 113.4(4) . .
O2 C8 C9 106.3(4) . .
C10 C8 C9 112.9(4) . .
O2 C8 C7 109.7(4) . .
C10 C8 C7 107.9(4) . .
C9 C8 C7 106.4(5) . .
F3 C9 F1 106.3(5) . .
F3 C9 F2 106.0(5) . .
F1 C9 F2 105.7(5) . .
F3 C9 C8 111.9(5) . .
F1 C9 C8 113.5(5) . .
F2 C9 C8 112.8(5) . .
C9 F1 K1 128.7(3) . 1_655
C15 C10 C11 118.1(5) . .
C15 C10 C8 119.5(5) . .
C11 C10 C8 122.4(5) . .
C12 C11 C10 120.0(6) . .
C12 C11 H11A 120.0 . .
C10 C11 H11A 120.0 . .
C13 C12 C11 120.3(6) . .
C13 C12 H12A 119.9 . .
C11 C12 H12A 119.9 . .
C14 C13 C12 119.8(6) . .
C14 C13 H13A 120.1 . .
C12 C13 H13A 120.1 . .
C13 C14 C15 120.1(6) . .
C13 C14 H14A 119.9 . .
C15 C14 H14A 119.9 . .
C10 C15 C14 121.6(6) . .
C10 C15 H15A 119.2 . .
C14 C15 H15A 119.2 . .
C8 O2 C16 115.7(4) . .
O2 C16 H16A 109.5 . .
O2 C16 H16B 109.5 . .
H16A C16 H16B 109.5 . .
O2 C16 H16C 109.5 . .
H16A C16 H16C 109.5 . .
H16B C16 H16C 109.5 . .
C22 C17 C18 120.9(5) . .
C22 C17 N1 123.1(5) . .
C18 C17 N1 116.0(4) . .
C19 C18 N3 124.6(5) . .
C19 C18 C17 117.4(5) . .
N3 C18 C17 117.7(4) . .
C20 C19 C18 120.8(6) . .
C20 C19 H19A 119.6 . .
C18 C19 H19A 119.6 . .
C19 C20 C21 121.2(5) . .
C19 C20 H20A 119.4 . .
C21 C20 H20A 119.4 . .
C20 C21 C22 119.1(6) . .
C20 C21 H21A 120.4 . .
C22 C21 H21A 120.4 . .
C17 C22 C21 120.4(6) . .
C17 C22 H22A 119.8 . .
C21 C22 H22A 119.8 . .
C23 N3 C18 118.1(4) . .
C23 N3 Mn1 126.9(4) . .
C18 N3 Mn1 113.8(3) . .
O3 C23 N3 128.7(5) . .
O3 C23 C24 115.5(5) . .
N3 C23 C24 115.7(5) . .
C23 O3 K1 139.5(4) . 2_445
O4 C24 C26 113.4(4) . .
O4 C24 C25 107.1(4) . .
C26 C24 C25 111.9(4) . .
O4 C24 C23 108.5(4) . .
C26 C24 C23 109.8(4) . .
C25 C24 C23 105.8(4) . .
F4 C25 F5 107.1(5) . .
F4 C25 F6 106.9(5) . .
F5 C25 F6 106.2(4) . .
F4 C25 C24 110.7(4) . .
F5 C25 C24 112.6(5) . .
F6 C25 C24 113.0(5) . .
C25 F5 K1 126.3(3) . 2_445
C31 C26 C27 118.2(5) . .
C31 C26 C24 122.9(5) . .
C27 C26 C24 118.9(5) . .
C31 C26 K1 94.5(4) . 2_445
C27 C26 K1 79.0(3) . 2_445
C24 C26 K1 96.2(3) . 2_445
C28 C27 C26 120.6(5) . .
C28 C27 K1 95.6(4) . 2_445
C26 C27 K1 77.9(3) . 2_445
C28 C27 H27A 119.7 . .
C26 C27 H27A 119.7 . .
K1 C27 H27A 96.4 2_445 .
C27 C28 C29 120.3(5) . .
C27 C28 H28A 119.9 . .
C29 C28 H28A 119.9 . .
C30 C29 C28 118.9(6) . .
C30 C29 H29A 120.6 . .
C28 C29 H29A 120.6 . .
C29 C30 C31 121.5(6) . .
C29 C30 H30A 119.3 . .
C31 C30 H30A 119.3 . .
C30 C31 C26 120.6(5) . .
C30 C31 H31A 119.7 . .
C26 C31 H31A 119.7 . .
C24 O4 C32 117.4(4) . .
C24 O4 Mn1 116.5(3) . .
C32 O4 Mn1 125.7(3) . .
O4 C32 H32A 109.5 . .
O4 C32 H32B 109.5 . .
H32A C32 H32B 109.5 . .
O4 C32 H32C 109.5 . .
H32A C32 H32C 109.5 . .
H32B C32 H32C 109.5 . .
C38 C33 C34 120.9(5) . .
C38 C33 N1 123.2(5) . .
C34 C33 N1 115.8(5) . .
C35 C34 N4 126.0(5) . .
C35 C34 C33 116.8(5) . .
N4 C34 C33 117.1(4) . .
C36 C35 C34 120.9(5) . .
C36 C35 H35A 119.6 . .
C34 C35 H35A 119.6 . .
C37 C36 C35 121.3(5) . .
C37 C36 H36A 119.3 . .
C35 C36 H36A 119.3 . .
C36 C37 C38 119.3(6) . .
C36 C37 H37A 120.3 . .
C38 C37 H37A 120.3 . .
C37 C38 C33 120.5(5) . .
C37 C38 H38A 119.7 . .
C33 C38 H38A 119.7 . .
C39 N4 C34 119.2(4) . .
C39 N4 Mn1 127.3(4) . .
C34 N4 Mn1 113.3(3) . .
O5 C39 N4 130.6(5) . .
O5 C39 C40 114.0(5) . .
N4 C39 C40 115.3(4) . .
C39 O5 K1 161.1(4) . .
O6 C40 C42 112.2(4) . .
O6 C40 C41 105.1(4) . .
C42 C40 C41 114.5(4) . .
O6 C40 C39 108.9(4) . .
C42 C40 C39 108.7(4) . .
C41 C40 C39 107.3(4) . .
F7 C41 F8 106.0(4) . .
F7 C41 F9 106.2(5) . .
F8 C41 F9 106.8(4) . .
F7 C41 C40 113.4(5) . .
F8 C41 C40 114.0(5) . .
F9 C41 C40 110.1(4) . .
C41 F8 K1 130.9(3) . .
C47 C42 C43 117.9(6) . .
C47 C42 C40 125.2(6) . .
C43 C42 C40 116.9(5) . .
C42 C43 C44 121.3(6) . .
C42 C43 H43A 119.3 . .
C44 C43 H43A 119.3 . .
C45 C44 C43 119.9(7) . .
C45 C44 H44A 120.1 . .
C43 C44 H44A 120.1 . .
C44 C45 C46 119.3(8) . .
C44 C45 H45A 120.4 . .
C46 C45 H45A 120.4 . .
C45 C46 C47 119.7(9) . .
C45 C46 H46A 120.2 . .
C47 C46 H46A 120.2 . .
C42 C47 C46 122.0(8) . .
C42 C47 H47A 119.0 . .
C46 C47 H47A 119.0 . .
C48 O6 C40 116.6(4) . .
C48 O6 Mn1 117.9(3) . .
C40 O6 Mn1 118.7(3) . .
O6 C48 H48A 109.5 . .
O6 C48 H48B 109.5 . .
H48A C48 H48B 109.5 . .
O6 C48 H48C 109.5 . .
H48A C48 H48C 109.5 . .
H48B C48 H48C 109.5 . .
O5 K1 O1 136.55(14) . 1_455
O5 K1 O3 126.18(13) . 2_455
O1 K1 O3 94.66(13) 1_455 2_455
O5 K1 O7 109.3(3) . .
O1 K1 O7 95.4(2) 1_455 .
O3 K1 O7 72.7(2) 2_455 .
O5 K1 F1 103.89(12) . 1_455
O1 K1 F1 58.30(11) 1_455 1_455
O3 K1 F1 120.03(12) 2_455 1_455
O7 K1 F1 60.0(2) . 1_455
O5 K1 F5 69.20(11) . 2_455
O1 K1 F5 142.61(12) 1_455 2_455
O3 K1 F5 57.77(11) 2_455 2_455
O7 K1 F5 98.9(2) . 2_455
F1 K1 F5 155.31(11) 1_455 2_455
O5 K1 F8 53.57(11) . .
O1 K1 F8 112.03(12) 1_455 .
O3 K1 F8 131.81(13) 2_455 .
O7 K1 F8 65.7(2) . .
F1 K1 F8 55.95(9) 1_455 .
F5 K1 F8 105.34(9) 2_455 .
O5 K1 C26 99.12(14) . 2_455
O1 K1 C26 93.79(14) 1_455 2_455
O3 K1 C26 53.64(13) 2_455 2_455
O7 K1 C26 126.1(2) . 2_455
F1 K1 C26 151.89(12) 1_455 2_455
F5 K1 C26 50.29(11) 2_455 2_455
F8 K1 C26 151.31(11) . 2_455
O5 K1 C27 116.97(14) . 2_455
O1 K1 C27 70.85(13) 1_455 2_455
O3 K1 C27 56.37(12) 2_455 2_455
O7 K1 C27 124.7(2) . 2_455
F1 K1 C27 128.89(11) 1_455 2_455
F5 K1 C27 72.60(11) 2_455 2_455
F8 K1 C27 169.38(12) . 2_455
C26 K1 C27 23.01(12) 2_455 2_455
C49 O7 K1 136.1(9) . .
O7 C49 C50 117.6(17) . .
O7 C49 N5 125(2) . .
C50 C49 N5 117(2) . .
C49 C50 H50A 109.5 . .
C49 C50 H50B 109.5 . .
H50A C50 H50B 109.5 . .
C49 C50 H50C 109.5 . .
H50A C50 H50C 109.5 . .
H50B C50 H50C 109.5 . .
C52 N5 C51 132.4(18) . .
C52 N5 C49 118(2) . .
C51 N5 C49 105(2) . .
N5 C51 H51A 109.5 . .
N5 C51 H51B 109.5 . .
H51A C51 H51B 109.5 . .
N5 C51 H51C 109.5 . .
H51A C51 H51C 109.5 . .
H51B C51 H51C 109.5 . .
N5 C52 H52A 109.5 . .
N5 C52 H52B 109.5 . .
H52A C52 H52B 109.5 . .
N5 C52 H52C 109.5 . .
H52A C52 H52C 109.5 . .
H52B C52 H52C 109.5 . .
C53 C53 C54 116.7(13) 3_565 .
C53 C53 H53A 108.1 3_565 .
C54 C53 H53A 108.1 . .
C53 C53 H53B 108.1 3_565 .
C54 C53 H53B 108.1 . .
H53A C53 H53B 107.3 . .
C53 C54 C55 96.9(12) . .
C53 C54 H54A 112.4 . .
C55 C54 H54A 112.4 . .
C53 C54 H54B 112.4 . .
C55 C54 H54B 112.4 . .
H54A C54 H54B 109.9 . .
C54 C55 H55A 109.5 . .
C54 C55 H55B 109.5 . .
H55A C55 H55B 109.5 . .
C54 C55 H55C 109.5 . .
H55A C55 H55C 109.5 . .
H55B C55 H55C 109.5 . .

loop_
_geom_bond_atom_site_label_1
_geom_bond_atom_site_label_2
_geom_bond_distance
_geom_bond_site_symmetry_2
Mn1 N3 2.158(4) .
Mn1 N4 2.178(4) .
Mn1 N2 2.179(4) .
Mn1 O6 2.366(4) .
Mn1 N1 2.429(4) .
Mn1 O4 2.446(4) .
N1 C33 1.442(7) .
N1 C17 1.445(6) .
N1 C1 1.451(6) .
C1 C6 1.381(8) .
C1 C2 1.393(8) .
C2 C3 1.409(7) .
C2 N2 1.426(7) .
C3 C4 1.380(8) .
C3 H3A 0.9500 .
C4 C5 1.359(9) .
C4 H4A 0.9500 .
C5 C6 1.396(8) .
C5 H5A 0.9500 .
C6 H6A 0.9500 .
N2 C7 1.331(6) .
C7 O1 1.226(6) .
C7 C8 1.543(8) .
O1 K1 2.637(4) 1_655
C8 O2 1.441(6) .
C8 C10 1.516(7) .
C8 C9 1.543(8) .
C9 F3 1.329(7) .
C9 F1 1.344(6) .
C9 F2 1.351(7) .
F1 K1 3.069(4) 1_655
C10 C15 1.383(8) .
C10 C11 1.408(7) .
C11 C12 1.402(8) .
C11 H11A 0.9500 .
C12 C13 1.382(9) .
C12 H12A 0.9500 .
C13 C14 1.376(8) .
C13 H13A 0.9500 .
C14 C15 1.386(8) .
C14 H14A 0.9500 .
C15 H15A 0.9500 .
O2 C16 1.445(7) .
C16 H16A 0.9800 .
C16 H16B 0.9800 .
C16 H16C 0.9800 .
C17 C22 1.379(7) .
C17 C18 1.415(7) .
C18 C19 1.404(7) .
C18 N3 1.404(7) .
C19 C20 1.371(8) .
C19 H19A 0.9500 .
C20 C21 1.384(9) .
C20 H20A 0.9500 .
C21 C22 1.388(8) .
C21 H21A 0.9500 .
C22 H22A 0.9500 .
N3 C23 1.335(6) .
C23 O3 1.238(6) .
C23 C24 1.555(8) .
O3 K1 2.647(4) 2_445
C24 O4 1.436(6) .
C24 C26 1.533(7) .
C24 C25 1.543(7) .
C25 F4 1.337(7) .
C25 F5 1.339(7) .
C25 F6 1.342(7) .
F5 K1 3.133(4) 2_445
C26 C31 1.389(8) .
C26 C27 1.397(7) .
C26 K1 3.496(6) 2_445
C27 C28 1.381(7) .
C27 K1 3.510(6) 2_445
C27 H27A 0.9500 .
C28 C29 1.395(8) .
C28 H28A 0.9500 .
C29 C30 1.365(8) .
C29 H29A 0.9500 .
C30 C31 1.374(8) .
C30 H30A 0.9500 .
C31 H31A 0.9500 .
O4 C32 1.445(6) .
C32 H32A 0.9800 .
C32 H32B 0.9800 .
C32 H32C 0.9800 .
C33 C38 1.381(8) .
C33 C34 1.415(7) .
C34 C35 1.394(7) .
C34 N4 1.409(7) .
C35 C36 1.386(8) .
C35 H35A 0.9500 .
C36 C37 1.359(8) .
C36 H36A 0.9500 .
C37 C38 1.378(8) .
C37 H37A 0.9500 .
C38 H38A 0.9500 .
N4 C39 1.316(6) .
C39 O5 1.247(6) .
C39 C40 1.547(7) .
O5 K1 2.595(4) .
C40 O6 1.448(6) .
C40 C42 1.521(8) .
C40 C41 1.539(7) .
C41 F7 1.332(6) .
C41 F8 1.334(6) .
C41 F9 1.337(6) .
F8 K1 3.315(4) .
C42 C47 1.348(9) .
C42 C43 1.375(8) .
C43 C44 1.377(9) .
C43 H43A 0.9500 .
C44 C45 1.363(11) .
C44 H44A 0.9500 .
C45 C46 1.373(13) .
C45 H45A 0.9500 .
C46 C47 1.379(11) .
C46 H46A 0.9500 .
C47 H47A 0.9500 .
O6 C48 1.442(6) .
C48 H48A 0.9800 .
C48 H48B 0.9800 .
C48 H48C 0.9800 .
K1 O1 2.637(4) 1_455
K1 O3 2.647(4) 2_455
K1 O7 2.902(10) .
K1 F1 3.069(4) 1_455
K1 F5 3.133(4) 2_455
K1 C26 3.496(6) 2_455
K1 C27 3.510(6) 2_455
O7 C49 1.229(19) .
C49 C50 1.48(2) .
C49 N5 1.62(2) .
C50 H50A 0.9800 .
C50 H50B 0.9800 .
C50 H50C 0.9800 .
N5 C52 1.24(4) .
N5 C51 1.44(4) .
C51 H51A 0.9800 .
C51 H51B 0.9800 .
C51 H51C 0.9800 .
C52 H52A 0.9800 .
C52 H52B 0.9800 .
C52 H52C 0.9800 .
C53 C53 1.289(17) 3_565
C53 C54 1.451(13) .
C53 H53A 0.9900 .
C53 H53B 0.9900 .
C54 C55 1.70(2) .
C54 H54A 0.9900 .
C54 H54B 0.9900 .
C55 H55A 0.9800 .
C55 H55B 0.9800 .
C55 H55C 0.9800 .
